data_7719019
loop_
_publ_author_name
'Bolot'ko, Alena E.'
'Shmelev, Maxim A.'
'Chistyakov, Alexandr S.'
'Voronina, Julia K.'
'Varaksina, Evgeniya A.'
'Gogoleva, Natalia V.'
'Taydakov, Ilya V.'
'Sidorov, Alexey A.'
'Eremenko, Igor L.'

_publ_section_title
;
 Luminescence enhancement by mixing carboxylate
 benzoate-pentafluorobenzoate ligands in polynuclear
 {Eu<sub>2</sub>Zn<sub>2</sub>} and {Tb<sub>2</sub>Zn<sub>2</sub>}
 complexes.
;
_journal_issue 14
_journal_name_full 'Dalton transactions (Cambridge, England : 2003)'
_journal_page_first 5708
_journal_page_last 5720
_journal_paper_doi 10.1039/d4dt03414g
_journal_volume 54
_journal_year 2025
_chemical_formula_moiety 'C94 H42 Eu2 F24 N4 O20 Zn2'
_chemical_formula_sum 'C94 H42 Eu2 F24 N4 O20 Zn2'
_chemical_formula_weight 2437.97
_space_group_crystal_system triclinic
_space_group_IT_number 2
_space_group_name_Hall '-P 1'
_space_group_name_H-M_alt 'P -1'
_atom_sites_solution_hydrogens geom
_audit_creation_date 2024-03-21
_audit_creation_method
;
Olex2 1.5
(compiled 2024.02.16 svn.r378c4104 for OlexSys, GUI svn.r6928)
;
_audit_update_record
;
2024-03-25 deposited with the CCDC.	2025-03-03 downloaded from the CCDC.
;
_cell_angle_alpha 63.284(3)
_cell_angle_beta 83.911(4)
_cell_angle_gamma 63.764(3)
_cell_formula_units_Z 1
_cell_length_a 14.2568(15)
_cell_length_b 14.7337(15)
_cell_length_c 14.9365(18)
_cell_measurement_reflns_used 3617
_cell_measurement_temperature 100.00
_cell_measurement_theta_max 25.76
_cell_measurement_theta_min 2.70
_cell_volume 2497.0(5)
_computing_cell_refinement 'SAINT V8.35A (?, 2016)'
_computing_data_reduction 'SAINT V8.35A (?, 2016)'
_computing_molecular_graphics 'Olex2 1.5 (Dolomanov et al., 2009)'
_computing_publication_material 'Olex2 1.5 (Dolomanov et al., 2009)'
_computing_structure_refinement 'XL  (Sheldrick, 2008)'
_diffrn_ambient_temperature 100.00
_diffrn_measured_fraction_theta_full 0.975
_diffrn_measured_fraction_theta_max 0.976
_diffrn_measurement_device_type 'Bruker APEX-II CCD'
_diffrn_measurement_method '\f and \w scans'
_diffrn_radiation_type MoK\a
_diffrn_radiation_wavelength 0.71073
_diffrn_reflns_av_R_equivalents 0.0450
_diffrn_reflns_av_unetI/netI 0.0911
_diffrn_reflns_Laue_measured_fraction_full 0.975
_diffrn_reflns_Laue_measured_fraction_max 0.976
_diffrn_reflns_limit_h_max 17
_diffrn_reflns_limit_h_min -16
_diffrn_reflns_limit_k_max 18
_diffrn_reflns_limit_k_min -18
_diffrn_reflns_limit_l_max 15
_diffrn_reflns_limit_l_min -18
_diffrn_reflns_number 16385
_diffrn_reflns_point_group_measured_fraction_full 0.975
_diffrn_reflns_point_group_measured_fraction_max 0.976
_diffrn_reflns_theta_full 25.242
_diffrn_reflns_theta_max 25.999
_diffrn_reflns_theta_min 1.905
_exptl_absorpt_coefficient_mu 1.826
_exptl_absorpt_correction_T_max 0.7461
_exptl_absorpt_correction_T_min 0.6260
_exptl_absorpt_correction_type multi-scan
_exptl_absorpt_process_details
;
SADABS-2014/5 (Bruker,2014/5) was used for absorption correction.
wR2(int) was 0.1100 before and 0.0447 after correction.
The Ratio of minimum to maximum transmission is 0.8390.
The \l/2 correction factor is 0.00150.
;
_exptl_crystal_colour colourless
_exptl_crystal_colour_primary colourless
_exptl_crystal_density_diffrn 1.621
_exptl_crystal_description block
_exptl_crystal_F_000 1196
_exptl_crystal_size_max 0.2
_exptl_crystal_size_mid 0.18
_exptl_crystal_size_min 0.12
_refine_diff_density_max 0.853
_refine_diff_density_min -1.422
_refine_diff_density_rms 0.131
_refine_ls_extinction_method none
_refine_ls_goodness_of_fit_ref 1.042
_refine_ls_hydrogen_treatment constr
_refine_ls_matrix_type full
_refine_ls_number_parameters 679
_refine_ls_number_reflns 9582
_refine_ls_number_restraints 6
_refine_ls_restrained_S_all 1.042
_refine_ls_R_factor_all 0.0776
_refine_ls_R_factor_gt 0.0501
_refine_ls_shift/su_max 0.001
_refine_ls_shift/su_mean 0.000
_refine_ls_structure_factor_coef Fsqd
_refine_ls_weighting_details 'w=1/[\s^2^(Fo^2^)+(0.0509P)^2^] where P=(Fo^2^+2Fc^2^)/3'
_refine_ls_weighting_scheme calc
_refine_ls_wR_factor_gt 0.1078
_refine_ls_wR_factor_ref 0.1210
_reflns_Friedel_coverage 0.000
_reflns_number_gt 6959
_reflns_number_total 9582
_reflns_threshold_expression 'I > 2\s(I)'
_cod_data_source_file d4dt03414g2.cif
_cod_data_source_block 11_a
_cod_database_code 7719019
_shelx_shelxl_version_number 2014/7
_shelx_space_group_comment
;
The symmetry employed for this shelxl refinement is uniquely defined
by the following loop, which should always be used as a source of
symmetry information in preference to the above space-group names.
They are only intended as comments.
;
_shelx_estimated_absorpt_t_max 0.811
_shelx_estimated_absorpt_t_min 0.712
_olex2_refinement_description
;
1. Fixed Uiso
 At 1.2 times of:
  All C(H) groups
2. Uiso/Uaniso restraints and constraints
Uanis(C30) \\sim Ueq: with sigma of 0.015 and sigma for terminal atoms of 0.03
Uanis(C21B) = Uanis(C21A)
Uanis(C20A) = Uanis(C20B)
Uanis(C18A) = Uanis(C18B)
Uanis(C17A) = Uanis(C17B)
Uanis(C19A) = Uanis(C19B)
Uanis(C31B) = Uanis(C31A)
Uanis(C32B) = Uanis(C32A)
Uanis(C35B) = Uanis(C35A)
Uanis(C33B) = Uanis(C33A)
Uanis(C34B) = Uanis(C34A)
Uanis(O2) = Uanis(O1)
Uanis(C1) = Uanis(C2)
3. Others
 Fixed Sof: F17A(0.7) F18A(0.7) F19A(0.7) F20A(0.7) F21A(0.7) F31A(0.7)
 F32A(0.7) F33A(0.7) F34A(0.7) F35A(0.7) C17A(0.7) C18A(0.7) C19A(0.7)
 C20A(0.7) C21A(0.7) C21B(0.3) H21B(0.3) C20B(0.3) H20B(0.3) C19B(0.3)
 H19B(0.3) C18B(0.3) H18B(0.3) C17B(0.3) H17B(0.3) C31B(0.3) H31B(0.3)
 C32B(0.3) H32B(0.3) C33B(0.3) H33B(0.3) C34B(0.3) H34B(0.3) C35A(0.7)
 C34A(0.7) C33A(0.7) C32A(0.7) C31A(0.7) C35B(0.3) H35B(0.3)
4.a Aromatic/amide H refined with riding coordinates:
 C3(H3), C4(H4), C5(H5), C6(H6), C7(H7), C10(H10), C11(H11), C12(H12),
 C13(H13), C14(H14), C21B(H21B), C20B(H20B), C19B(H19B), C18B(H18B), C17B(H17B),
  C31B(H31B), C32B(H32B), C33B(H33B), C34B(H34B), C35B(H35B), C43(H43),
 C44(H44), C45(H45), C47(H47), C48(H48), C50(H50), C51(H51), C52(H52)
4.b Fitted hexagon refined as free rotating group:
 C21B(C20B,C19B,C18B,C17B,C16), C35A(C34A,C33A,C32A,C31A,C30)
;
_olex2_submission_special_instructions 'No special instructions were received'

loop_
_space_group_symop_operation_xyz
'x, y, z'
'-x, -y, -z'

loop_
_atom_site_label
_atom_site_type_symbol
_atom_site_fract_x
_atom_site_fract_y
_atom_site_fract_z
_atom_site_U_iso_or_equiv
_atom_site_adp_type
_atom_site_occupancy
_atom_site_site_symmetry_order
_atom_site_calc_flag
_atom_site_refinement_flags_posn
_atom_site_refinement_flags_adp
_atom_site_refinement_flags_occupancy
_atom_site_disorder_assembly
_atom_site_disorder_group
Eu1 Eu 0.53665(2) 0.35079(2) 0.61873(2) 0.02202(10) Uani 1 1 d . . . . .
Zn1 Zn 0.65637(5) 0.09113(5) 0.88035(5) 0.02636(18) Uani 1 1 d . . . . .
F17A F 0.3802(5) 0.2747(5) 1.0306(4) 0.0511(16) Uani 0.7 1 d . . P A 2
F18A F 0.2792(6) 0.4283(6) 1.1007(5) 0.078(2) Uani 0.7 1 d . . P A 2
F19A F 0.2944(7) 0.6275(6) 1.0149(6) 0.096(3) Uani 0.7 1 d . . P A 2
F20A F 0.4065(7) 0.6721(6) 0.8597(6) 0.086(2) Uani 0.7 1 d . . P A 2
F21A F 0.5063(5) 0.5235(5) 0.7860(5) 0.0557(17) Uani 0.7 1 d . . P A 2
F31A F 0.2706(5) 0.4841(5) 0.6707(4) 0.0473(15) Uani 0.7 1 d . . P B 1
F32A F 0.1556(5) 0.4930(5) 0.8211(5) 0.0606(18) Uani 0.7 1 d . . P B 1
F33A F 0.1034(6) 0.6623(6) 0.8744(6) 0.076(2) Uani 0.7 1 d . . P B 1
F34A F 0.1738(6) 0.8199(6) 0.7752(6) 0.079(2) Uani 0.7 1 d . . P B 1
F35A F 0.2902(5) 0.8145(5) 0.6238(5) 0.0624(19) Uani 0.7 1 d . . P B 1
F38 F 0.2192(3) 0.4024(4) 0.5644(3) 0.0613(13) Uani 1 1 d . . . . .
F39 F 0.0538(4) 0.3852(4) 0.5201(4) 0.0807(17) Uani 1 1 d . . . . .
F40 F -0.0109(4) 0.4555(5) 0.3273(5) 0.099(2) Uani 1 1 d . . . . .
F41 F 0.0979(4) 0.5367(5) 0.1759(4) 0.0947(19) Uani 1 1 d . . . . .
F42 F 0.2689(3) 0.5476(4) 0.2185(3) 0.0581(12) Uani 1 1 d . . . . .
O1 O 0.5565(3) 0.0503(3) 0.8368(3) 0.0364(8) Uani 1 1 d . . . . .
O2 O 0.4916(3) 0.2032(3) 0.6890(3) 0.0364(8) Uani 1 1 d . . . . .
O3 O 0.7939(3) 0.0098(3) 0.8026(3) 0.0349(11) Uani 1 1 d . . . . .
O4 O 0.6920(3) 0.1935(3) 0.7317(3) 0.0279(10) Uani 1 1 d . . . . .
O5 O 0.5470(3) 0.2081(3) 0.9234(3) 0.0318(10) Uani 1 1 d . . . . .
O6 O 0.4920(3) 0.3558(3) 0.7709(3) 0.0391(12) Uani 1 1 d . . . . .
O7 O 0.4105(3) 0.5468(3) 0.5560(3) 0.0248(9) Uani 1 1 d . . . . .
O8 O 0.3575(3) 0.7303(3) 0.4904(3) 0.0299(10) Uani 1 1 d . . . . .
O9 O 0.4093(3) 0.3926(3) 0.4971(3) 0.0285(10) Uani 1 1 d . . . . .
O10 O 0.3603(3) 0.5649(3) 0.3653(3) 0.0268(9) Uani 1 1 d . . . . .
N1 N 0.7065(4) -0.0585(4) 1.0169(4) 0.0250(11) Uani 1 1 d . . . . .
N2 N 0.7754(4) 0.1022(4) 0.9496(4) 0.0291(12) Uani 1 1 d . . . . .
C1 C 0.4966(5) 0.1100(5) 0.7562(5) 0.0309(11) Uani 1 1 d . . . . .
C2 C 0.4248(5) 0.0685(5) 0.7372(5) 0.0309(11) Uani 1 1 d . . . . .
C3 C 0.4208(5) -0.0290(5) 0.8090(5) 0.0333(16) Uani 1 1 d . . . . .
H3 H 0.4646 -0.0722 0.8715 0.040 Uiso 1 1 calc R U . . .
C4 C 0.3522(6) -0.0647(6) 0.7900(6) 0.046(2) Uani 1 1 d . . . . .
H4 H 0.3496 -0.1321 0.8397 0.056 Uiso 1 1 calc R U . . .
C5 C 0.2883(6) -0.0028(7) 0.6996(7) 0.054(2) Uani 1 1 d . . . . .
H5 H 0.2415 -0.0271 0.6873 0.064 Uiso 1 1 calc R U . . .
C6 C 0.2928(6) 0.0955(7) 0.6265(6) 0.050(2) Uani 1 1 d . . . . .
H6 H 0.2496 0.1381 0.5638 0.060 Uiso 1 1 calc R U . . .
C7 C 0.3601(5) 0.1305(6) 0.6457(5) 0.0406(17) Uani 1 1 d . . . . .
H7 H 0.3626 0.1979 0.5958 0.049 Uiso 1 1 calc R U . . .
C8 C 0.7757(5) 0.1062(5) 0.7352(5) 0.0267(14) Uani 1 1 d . . . . .
C9 C 0.8511(5) 0.1243(6) 0.6617(5) 0.0346(16) Uani 1 1 d . . . . .
C10 C 0.9300(5) 0.0320(7) 0.6494(6) 0.0460(19) Uani 1 1 d . . . . .
H10 H 0.9327 -0.0413 0.6853 0.055 Uiso 1 1 calc R U . . .
C11 C 1.0049(6) 0.0503(8) 0.5830(6) 0.059(2) Uani 1 1 d . . . . .
H11 H 1.0593 -0.0115 0.5747 0.070 Uiso 1 1 calc R U . . .
C12 C 0.9999(7) 0.1586(9) 0.5291(6) 0.063(2) Uani 1 1 d . . . . .
H12 H 1.0509 0.1704 0.4848 0.075 Uiso 1 1 calc R U . . .
C13 C 0.9228(6) 0.2452(7) 0.5406(6) 0.057(2) Uani 1 1 d . . . . .
H13 H 0.9177 0.3192 0.5011 0.068 Uiso 1 1 calc R U . . .
C14 C 0.8495(5) 0.2307(6) 0.6085(5) 0.0420(18) Uani 1 1 d . . . . .
H14 H 0.7988 0.2930 0.6185 0.050 Uiso 1 1 calc R U . . .
C15 C 0.4995(4) 0.3126(5) 0.8643(5) 0.0286(14) Uani 1 1 d . . . . .
C17A C 0.3881(10) 0.3715(11) 0.9878(8) 0.039(3) Uani 0.7 1 d . . P A 2
C18A C 0.3356(8) 0.4478(14) 1.0270(10) 0.042(3) Uani 0.7 1 d . . P A 2
C19A C 0.3408(13) 0.5480(15) 0.9850(17) 0.053(4) Uani 0.7 1 d . . P A 2
C20A C 0.398(2) 0.5726(13) 0.9072(19) 0.053(3) Uani 0.7 1 d . . P A 2
C21A C 0.4513(16) 0.4968(10) 0.8718(11) 0.036(3) Uani 0.7 1 d . . P A 2
C21B C 0.447(3) 0.4981(16) 0.856(2) 0.036(3) Uani 0.3 1 d G . P A 1
H21B H 0.4737 0.5173 0.7926 0.043 Uiso 0.3 1 calc R U P A 1
C20B C 0.407(5) 0.576(2) 0.895(4) 0.053(3) Uani 0.3 1 d G . P A 1
H20B H 0.4063 0.6483 0.8583 0.063 Uiso 0.3 1 calc R U P A 1
C19B C 0.368(3) 0.548(3) 0.988(4) 0.053(4) Uani 0.3 1 d G . P A 1
H19B H 0.3407 0.6011 1.0149 0.063 Uiso 0.3 1 calc R U P A 1
C18B C 0.3693(19) 0.442(4) 1.042(2) 0.042(3) Uani 0.3 1 d G . P A 1
H18B H 0.3427 0.4229 1.1058 0.050 Uiso 0.3 1 calc R U P A 1
C17B C 0.409(2) 0.364(2) 1.0031(11) 0.039(3) Uani 0.3 1 d G . P A 1
H17B H 0.4101 0.2919 1.0400 0.046 Uiso 0.3 1 calc R U P A 1
C16 C 0.4483(5) 0.3923(5) 0.9101(5) 0.0288(14) Uani 1 1 d G . . . .
C29 C 0.3565(4) 0.6421(5) 0.5574(4) 0.0256(13) Uani 1 1 d . . . . .
C31B C 0.259(5) 0.559(4) 0.696(4) 0.032(2) Uani 0.3 1 d . . P C 2
H31B H 0.2926 0.4930 0.6862 0.039 Uiso 0.3 1 calc R U P C 2
C32B C 0.186(6) 0.560(5) 0.766(5) 0.038(3) Uani 0.3 1 d . . P C 2
H32B H 0.1662 0.4998 0.7978 0.046 Uiso 0.3 1 calc R U P C 2
C33B C 0.143(5) 0.655(6) 0.786(4) 0.047(5) Uani 0.3 1 d . . P C 2
H33B H 0.0945 0.6599 0.8336 0.056 Uiso 0.3 1 calc R U P C 2
C34B C 0.172(4) 0.734(5) 0.738(5) 0.045(4) Uani 0.3 1 d . . P C 2
H34B H 0.1452 0.7957 0.7542 0.054 Uiso 0.3 1 calc R U P C 2
C35A C 0.2599(12) 0.7368(11) 0.6638(13) 0.036(3) Uani 0.7 1 d G . P B 1
C34A C 0.1977(13) 0.7443(16) 0.7408(15) 0.045(4) Uani 0.7 1 d G . P B 1
C33A C 0.1617(18) 0.663(2) 0.7942(15) 0.047(5) Uani 0.7 1 d G . P B 1
C32A C 0.188(2) 0.574(2) 0.7705(18) 0.038(3) Uani 0.7 1 d G . P B 1
C31A C 0.2502(17) 0.5666(13) 0.6936(14) 0.032(2) Uani 0.7 1 d G . P B 1
C30 C 0.2862(5) 0.6480(5) 0.6402(5) 0.0307(15) Uani 1 1 d G U . . .
C35B C 0.239(4) 0.734(3) 0.665(4) 0.036(3) Uani 0.3 1 d . . P C 2
H35B H 0.2534 0.7982 0.6304 0.043 Uiso 0.3 1 calc R U P C 2
C36 C 0.3507(4) 0.4765(5) 0.4195(4) 0.0237(13) Uani 1 1 d . . . . .
C37 C 0.2544(5) 0.4704(5) 0.3931(5) 0.0335(16) Uani 1 1 d . . . . .
C38 C 0.1948(5) 0.4307(6) 0.4665(5) 0.0414(17) Uani 1 1 d . . . . .
C39 C 0.1088(6) 0.4226(6) 0.4457(6) 0.052(2) Uani 1 1 d . . . . .
C40 C 0.0754(6) 0.4608(6) 0.3477(7) 0.055(2) Uani 1 1 d . . . . .
C41 C 0.1283(6) 0.5020(7) 0.2734(6) 0.052(2) Uani 1 1 d . . . . .
C42 C 0.2152(5) 0.5077(6) 0.2959(5) 0.0398(17) Uani 1 1 d . . . . .
C43 C 0.6702(5) -0.1353(5) 1.0496(4) 0.0294(14) Uani 1 1 d . . . . .
H43 H 0.6136 -0.1212 1.0091 0.035 Uiso 1 1 calc R U . . .
C44 C 0.7108(5) -0.2382(5) 1.1421(5) 0.0410(18) Uani 1 1 d . . . . .
H44 H 0.6827 -0.2913 1.1636 0.049 Uiso 1 1 calc R U . . .
C45 C 0.7925(5) -0.2552(5) 1.1977(5) 0.0383(17) Uani 1 1 d . . . . .
H45 H 0.8233 -0.3234 1.2586 0.046 Uiso 1 1 calc R U . . .
C46 C 0.8322(5) -0.1757(5) 1.1679(5) 0.0348(16) Uani 1 1 d . . . . .
C47 C 0.9146(5) -0.1863(7) 1.2248(5) 0.0468(19) Uani 1 1 d . . . . .
H47 H 0.9480 -0.2532 1.2860 0.056 Uiso 1 1 calc R U . . .
C48 C 0.9463(5) -0.1038(6) 1.1938(5) 0.0430(19) Uani 1 1 d . . . . .
H48 H 0.9996 -0.1125 1.2344 0.052 Uiso 1 1 calc R U . . .
C49 C 0.8992(5) -0.0018(6) 1.0989(5) 0.0362(16) Uani 1 1 d . . . . .
C50 C 0.9301(5) 0.0850(6) 1.0644(5) 0.0410(17) Uani 1 1 d . . . . .
H50 H 0.9827 0.0798 1.1029 0.049 Uiso 1 1 calc R U . . .
C51 C 0.8830(5) 0.1769(6) 0.9742(6) 0.0409(18) Uani 1 1 d . . . . .
H51 H 0.9020 0.2375 0.9495 0.049 Uiso 1 1 calc R U . . .
C52 C 0.8068(5) 0.1825(5) 0.9181(5) 0.0321(15) Uani 1 1 d . . . . .
H52 H 0.7761 0.2467 0.8545 0.039 Uiso 1 1 calc R U . . .
C53 C 0.8217(5) 0.0095(5) 1.0404(5) 0.0279(14) Uani 1 1 d . . . . .
C54 C 0.7860(4) -0.0763(5) 1.0745(4) 0.0251(13) Uani 1 1 d . . . . .

loop_
_atom_site_aniso_label
_atom_site_aniso_U_11
_atom_site_aniso_U_22
_atom_site_aniso_U_33
_atom_site_aniso_U_23
_atom_site_aniso_U_13
_atom_site_aniso_U_12
Eu1 0.02936(17) 0.01864(15) 0.01501(16) -0.00093(11) -0.00481(11) -0.01342(13)
Zn1 0.0353(4) 0.0232(4) 0.0165(4) -0.0026(3) -0.0037(3) -0.0148(3)
F17A 0.066(4) 0.044(3) 0.038(4) -0.016(3) 0.013(3) -0.024(3)
F18A 0.098(6) 0.080(5) 0.055(5) -0.044(4) 0.025(4) -0.030(5)
F19A 0.128(7) 0.071(5) 0.088(6) -0.057(5) 0.023(5) -0.025(5)
F20A 0.112(6) 0.051(4) 0.103(7) -0.037(4) 0.014(5) -0.039(4)
F21A 0.062(4) 0.047(3) 0.066(5) -0.024(3) 0.013(3) -0.033(3)
F31A 0.061(4) 0.041(3) 0.049(4) -0.022(3) 0.012(3) -0.029(3)
F32A 0.070(4) 0.065(4) 0.056(5) -0.027(4) 0.017(4) -0.039(4)
F33A 0.091(5) 0.082(5) 0.069(5) -0.045(4) 0.039(4) -0.045(5)
F34A 0.099(6) 0.064(4) 0.094(6) -0.051(4) 0.040(5) -0.041(5)
F35A 0.097(5) 0.054(4) 0.064(5) -0.040(4) 0.030(4) -0.046(4)
F38 0.071(3) 0.072(3) 0.032(3) -0.009(2) 0.007(2) -0.040(3)
F39 0.063(3) 0.079(3) 0.079(4) -0.002(3) 0.010(3) -0.050(3)
F40 0.071(3) 0.099(4) 0.116(5) -0.013(4) -0.026(3) -0.058(3)
F41 0.113(4) 0.131(5) 0.052(4) -0.019(3) -0.022(3) -0.080(4)
F42 0.081(3) 0.076(3) 0.029(2) -0.014(2) -0.001(2) -0.053(3)
O1 0.0487(19) 0.0300(16) 0.0256(18) 0.0032(14) -0.0122(14) -0.0260(15)
O2 0.0487(19) 0.0300(16) 0.0256(18) 0.0032(14) -0.0122(14) -0.0260(15)
O3 0.047(3) 0.027(2) 0.021(2) -0.0054(19) 0.001(2) -0.013(2)
O4 0.031(2) 0.029(2) 0.017(2) -0.0042(18) -0.0037(18) -0.014(2)
O5 0.043(3) 0.027(2) 0.014(2) 0.0003(18) -0.0022(19) -0.015(2)
O6 0.050(3) 0.033(2) 0.014(2) 0.0010(19) 0.002(2) -0.014(2)
O7 0.029(2) 0.023(2) 0.018(2) -0.0044(17) -0.0036(17) -0.0104(19)
O8 0.038(2) 0.024(2) 0.026(3) -0.0061(19) -0.0040(19) -0.016(2)
O9 0.033(2) 0.027(2) 0.020(2) -0.0023(18) -0.0129(18) -0.014(2)
O10 0.040(2) 0.025(2) 0.019(2) -0.0011(17) -0.0050(18) -0.025(2)
N1 0.029(3) 0.022(2) 0.014(3) -0.002(2) 0.000(2) -0.010(2)
N2 0.035(3) 0.032(3) 0.023(3) -0.011(2) 0.004(2) -0.018(3)
C1 0.042(3) 0.026(2) 0.026(3) -0.008(2) 0.000(2) -0.019(2)
C2 0.042(3) 0.026(2) 0.026(3) -0.008(2) 0.000(2) -0.019(2)
C3 0.037(4) 0.025(3) 0.039(4) -0.013(3) 0.008(3) -0.017(3)
C4 0.050(4) 0.036(4) 0.065(6) -0.025(4) 0.020(4) -0.030(4)
C5 0.051(5) 0.068(5) 0.075(7) -0.048(5) 0.016(4) -0.039(5)
C6 0.043(4) 0.068(5) 0.057(6) -0.038(4) 0.002(4) -0.029(4)
C7 0.045(4) 0.044(4) 0.034(4) -0.013(3) -0.002(3) -0.024(4)
C8 0.030(3) 0.028(3) 0.026(4) -0.014(3) -0.004(3) -0.013(3)
C9 0.031(3) 0.043(4) 0.023(4) -0.007(3) -0.003(3) -0.019(3)
C10 0.040(4) 0.060(5) 0.039(5) -0.025(4) 0.005(3) -0.021(4)
C11 0.038(4) 0.100(7) 0.042(5) -0.041(5) 0.008(4) -0.026(5)
C12 0.051(5) 0.106(7) 0.036(5) -0.024(5) 0.007(4) -0.047(6)
C13 0.042(4) 0.070(6) 0.043(5) -0.003(4) -0.012(4) -0.032(4)
C14 0.034(4) 0.053(4) 0.023(4) 0.001(3) -0.013(3) -0.022(3)
C15 0.026(3) 0.038(4) 0.023(4) -0.007(3) -0.001(3) -0.021(3)
C17A 0.038(7) 0.037(4) 0.039(5) -0.020(4) -0.005(5) -0.010(5)
C18A 0.030(7) 0.070(6) 0.039(6) -0.034(6) 0.004(6) -0.025(8)
C19A 0.046(11) 0.049(5) 0.076(7) -0.047(5) 0.003(7) -0.011(6)
C20A 0.064(7) 0.035(4) 0.059(8) -0.019(5) 0.007(5) -0.025(4)
C21A 0.030(4) 0.033(4) 0.039(6) -0.017(4) -0.001(5) -0.008(3)
C21B 0.030(4) 0.033(4) 0.039(6) -0.017(4) -0.001(5) -0.008(3)
C20B 0.064(7) 0.035(4) 0.059(8) -0.019(5) 0.007(5) -0.025(4)
C19B 0.046(11) 0.049(5) 0.076(7) -0.047(5) 0.003(7) -0.011(6)
C18B 0.030(7) 0.070(6) 0.039(6) -0.034(6) 0.004(6) -0.025(8)
C17B 0.038(7) 0.037(4) 0.039(5) -0.020(4) -0.005(5) -0.010(5)
C16 0.031(3) 0.025(3) 0.021(3) -0.006(3) -0.002(3) -0.010(3)
C29 0.027(3) 0.030(3) 0.019(3) -0.010(3) -0.005(2) -0.012(3)
C31B 0.035(5) 0.023(4) 0.025(4) -0.006(3) -0.001(4) -0.005(4)
C32B 0.039(4) 0.031(8) 0.038(5) -0.005(4) 0.007(4) -0.022(5)
C33B 0.038(10) 0.047(6) 0.050(7) -0.020(4) 0.018(7) -0.018(6)
C34B 0.055(10) 0.036(6) 0.070(7) -0.036(5) 0.033(8) -0.035(6)
C35A 0.031(8) 0.024(3) 0.047(5) -0.012(3) 0.013(5) -0.014(4)
C34A 0.055(10) 0.036(6) 0.070(7) -0.036(5) 0.033(8) -0.035(6)
C33A 0.038(10) 0.047(6) 0.050(7) -0.020(4) 0.018(7) -0.018(6)
C32A 0.039(4) 0.031(8) 0.038(5) -0.005(4) 0.007(4) -0.022(5)
C31A 0.035(5) 0.023(4) 0.025(4) -0.006(3) -0.001(4) -0.005(4)
C30 0.030(3) 0.027(3) 0.024(3) -0.004(3) -0.006(3) -0.011(3)
C35B 0.031(8) 0.024(3) 0.047(5) -0.012(3) 0.013(5) -0.014(4)
C36 0.030(3) 0.030(3) 0.015(3) -0.008(3) 0.001(2) -0.018(3)
C37 0.046(4) 0.028(3) 0.022(4) 0.002(3) -0.007(3) -0.024(3)
C38 0.046(4) 0.042(4) 0.026(4) -0.005(3) 0.000(3) -0.022(4)
C39 0.040(4) 0.047(4) 0.057(6) -0.002(4) 0.001(4) -0.031(4)
C40 0.049(4) 0.057(5) 0.058(6) -0.005(4) -0.015(4) -0.039(4)
C41 0.059(5) 0.063(5) 0.039(5) -0.010(4) -0.019(4) -0.040(4)
C42 0.051(4) 0.044(4) 0.028(4) -0.007(3) -0.002(3) -0.033(4)
C43 0.038(4) 0.025(3) 0.017(3) -0.001(3) -0.002(3) -0.014(3)
C44 0.044(4) 0.031(4) 0.029(4) 0.000(3) 0.000(3) -0.015(3)
C45 0.040(4) 0.035(4) 0.024(4) -0.003(3) 0.005(3) -0.014(3)
C46 0.033(3) 0.035(4) 0.018(3) -0.005(3) -0.004(3) -0.006(3)
C47 0.035(4) 0.060(5) 0.027(4) -0.012(4) -0.005(3) -0.011(4)
C48 0.024(3) 0.070(5) 0.030(4) -0.023(4) -0.006(3) -0.015(4)
C49 0.037(4) 0.054(4) 0.027(4) -0.023(3) 0.008(3) -0.025(4)
C50 0.035(4) 0.068(5) 0.036(4) -0.034(4) 0.005(3) -0.025(4)
C51 0.034(4) 0.051(4) 0.053(5) -0.033(4) 0.013(3) -0.023(4)
C52 0.033(3) 0.036(4) 0.030(4) -0.015(3) 0.005(3) -0.017(3)
C53 0.028(3) 0.038(4) 0.020(3) -0.016(3) 0.004(3) -0.013(3)
C54 0.028(3) 0.030(3) 0.015(3) -0.009(3) 0.000(2) -0.012(3)

loop_
_atom_type_symbol
_atom_type_description
_atom_type_scat_dispersion_real
_atom_type_scat_dispersion_imag
_atom_type_scat_source
C C 0.0033 0.0016 'International Tables Vol C Tables 4.2.6.8 and 6.1.1.4'
H H 0.0000 0.0000 'International Tables Vol C Tables 4.2.6.8 and 6.1.1.4'
Eu Eu -0.1578 3.6682 'International Tables Vol C Tables 4.2.6.8 and 6.1.1.4'
F F 0.0171 0.0103 'International Tables Vol C Tables 4.2.6.8 and 6.1.1.4'
N N 0.0061 0.0033 'International Tables Vol C Tables 4.2.6.8 and 6.1.1.4'
O O 0.0106 0.0060 'International Tables Vol C Tables 4.2.6.8 and 6.1.1.4'
Zn Zn 0.2839 1.4301 'International Tables Vol C Tables 4.2.6.8 and 6.1.1.4'

loop_
_geom_angle_atom_site_label_1
_geom_angle_atom_site_label_2
_geom_angle_atom_site_label_3
_geom_angle
_geom_angle_site_symmetry_1
_geom_angle_site_symmetry_3
_geom_angle_publ_flag
O2 Eu1 Eu1 142.13(10) . 2_666 ?
O2 Eu1 O4 76.41(14) . . ?
O2 Eu1 O6 81.23(16) . . ?
O2 Eu1 O7 134.00(15) . 2_666 ?
O2 Eu1 O7 123.58(14) . . ?
O2 Eu1 O8 88.84(15) . 2_666 ?
O2 Eu1 O9 74.36(14) . . ?
O2 Eu1 O10 147.99(14) . 2_666 ?
O2 Eu1 C29 112.11(17) . 2_666 ?
O4 Eu1 Eu1 137.76(9) . 2_666 ?
O4 Eu1 O7 109.96(12) . 2_666 ?
O4 Eu1 O8 77.09(13) . 2_666 ?
O4 Eu1 C29 92.39(15) . 2_666 ?
O6 Eu1 Eu1 115.65(10) . 2_666 ?
O6 Eu1 O4 78.86(14) . . ?
O6 Eu1 O7 80.64(14) . . ?
O6 Eu1 O7 144.47(14) . 2_666 ?
O6 Eu1 O8 155.53(14) . 2_666 ?
O6 Eu1 O9 121.72(15) . . ?
O6 Eu1 O10 79.48(15) . 2_666 ?
O6 Eu1 C29 162.11(16) . 2_666 ?
O7 Eu1 Eu1 35.90(8) 2_666 2_666 ?
O7 Eu1 Eu1 39.13(9) . 2_666 ?
O7 Eu1 O4 148.46(14) . . ?
O7 Eu1 O7 75.03(14) . 2_666 ?
O7 Eu1 O8 123.05(13) . 2_666 ?
O7 Eu1 C29 26.33(14) 2_666 2_666 ?
O7 Eu1 C29 100.15(15) . 2_666 ?
O8 Eu1 Eu1 85.67(9) 2_666 2_666 ?
O8 Eu1 O7 51.51(12) 2_666 2_666 ?
O8 Eu1 C29 25.24(14) 2_666 2_666 ?
O9 Eu1 Eu1 67.94(9) . 2_666 ?
O9 Eu1 O4 140.33(13) . . ?
O9 Eu1 O7 71.19(13) . . ?
O9 Eu1 O7 74.03(13) . 2_666 ?
O9 Eu1 O8 76.10(14) . 2_666 ?
O9 Eu1 O10 137.65(13) . 2_666 ?
O9 Eu1 C29 74.72(15) . 2_666 ?
O10 Eu1 Eu1 69.78(9) 2_666 2_666 ?
O10 Eu1 O4 74.97(13) 2_666 . ?
O10 Eu1 O7 77.92(13) 2_666 . ?
O10 Eu1 O7 70.45(13) 2_666 2_666 ?
O10 Eu1 O8 98.41(14) 2_666 2_666 ?
O10 Eu1 C29 83.20(15) 2_666 2_666 ?
C29 Eu1 Eu1 61.41(12) 2_666 2_666 ?
O1 Zn1 O3 94.64(18) . . ?
O1 Zn1 O4 100.39(16) . . ?
O1 Zn1 O5 97.89(18) . . ?
O1 Zn1 N1 91.14(18) . . ?
O1 Zn1 N2 169.19(17) . . ?
O4 Zn1 O3 58.18(14) . . ?
O5 Zn1 O3 160.57(15) . . ?
O5 Zn1 O4 104.73(15) . . ?
O5 Zn1 N1 101.84(17) . . ?
O5 Zn1 N2 86.48(18) . . ?
N1 Zn1 O3 92.67(16) . . ?
N1 Zn1 O4 149.15(16) . . ?
N1 Zn1 N2 78.26(19) . . ?
N2 Zn1 O3 83.86(17) . . ?
N2 Zn1 O4 87.95(17) . . ?
C1 O1 Zn1 125.1(4) . . ?
C1 O2 Eu1 155.1(4) . . ?
C8 O3 Zn1 89.1(4) . . ?
Zn1 O4 Eu1 113.51(16) . . ?
C8 O4 Eu1 140.7(4) . . ?
C8 O4 Zn1 91.9(3) . . ?
C15 O5 Zn1 123.4(4) . . ?
C15 O6 Eu1 153.2(4) . . ?
Eu1 O7 Eu1 104.97(14) . 2_666 ?
C29 O7 Eu1 157.0(4) . . ?
C29 O7 Eu1 89.7(3) . 2_666 ?
C29 O8 Eu1 97.3(4) . 2_666 ?
C36 O9 Eu1 137.9(4) . . ?
C36 O10 Eu1 135.1(4) . 2_666 ?
C43 N1 Zn1 127.0(4) . . ?
C43 N1 C54 118.7(5) . . ?
C54 N1 Zn1 114.4(4) . . ?
C52 N2 Zn1 130.4(4) . . ?
C52 N2 C53 117.9(6) . . ?
C53 N2 Zn1 111.8(4) . . ?
O1 C1 O2 124.5(6) . . ?
O1 C1 C2 118.2(5) . . ?
O2 C1 C2 117.4(6) . . ?
C3 C2 C1 121.1(6) . . ?
C3 C2 C7 119.2(6) . . ?
C7 C2 C1 119.7(5) . . ?
C2 C3 H3 120.1 . . ?
C2 C3 C4 119.9(7) . . ?
C4 C3 H3 120.1 . . ?
C3 C4 H4 119.7 . . ?
C5 C4 C3 120.6(7) . . ?
C5 C4 H4 119.7 . . ?
C4 C5 H5 120.2 . . ?
C4 C5 C6 119.6(7) . . ?
C6 C5 H5 120.2 . . ?
C5 C6 H6 120.2 . . ?
C7 C6 C5 119.6(8) . . ?
C7 C6 H6 120.2 . . ?
C2 C7 H7 119.5 . . ?
C6 C7 C2 121.0(7) . . ?
C6 C7 H7 119.5 . . ?
O3 C8 O4 120.0(6) . . ?
O3 C8 C9 121.1(6) . . ?
O4 C8 C9 118.8(5) . . ?
C10 C9 C8 119.8(6) . . ?
C14 C9 C8 120.8(6) . . ?
C14 C9 C10 119.3(6) . . ?
C9 C10 H10 120.6 . . ?
C9 C10 C11 118.7(7) . . ?
C11 C10 H10 120.6 . . ?
C10 C11 H11 119.7 . . ?
C12 C11 C10 120.6(8) . . ?
C12 C11 H11 119.7 . . ?
C11 C12 H12 120.3 . . ?
C13 C12 C11 119.3(8) . . ?
C13 C12 H12 120.3 . . ?
C12 C13 H13 118.9 . . ?
C12 C13 C14 122.2(8) . . ?
C14 C13 H13 118.9 . . ?
C9 C14 C13 119.7(8) . . ?
C9 C14 H14 120.2 . . ?
C13 C14 H14 120.2 . . ?
O5 C15 C16 117.7(6) . . ?
O6 C15 O5 125.7(6) . . ?
O6 C15 C16 116.6(5) . . ?
F17A C17A C18A 117.1(10) . . ?
F17A C17A C16 120.7(10) . . ?
C16 C17A C18A 122.2(10) . . ?
F18A C18A C17A 122.4(12) . . ?
F18A C18A C19A 118.5(13) . . ?
C19A C18A C17A 119.1(10) . . ?
F19A C19A C18A 125.0(15) . . ?
F19A C19A C20A 114.4(14) . . ?
C18A C19A C20A 120.7(10) . . ?
C19A C20A F20A 124.4(13) . . ?
C21A C20A F20A 115.7(13) . . ?
C21A C20A C19A 119.9(10) . . ?
C20A C21A F21A 121.0(10) . . ?
C20A C21A C16 122.7(10) . . ?
C16 C21A F21A 116.0(10) . . ?
C20B C21B H21B 120.0 . . ?
C20B C21B C16 120.0 . . ?
C16 C21B H21B 120.0 . . ?
C21B C20B H20B 120.0 . . ?
C21B C20B C19B 120.0 . . ?
C19B C20B H20B 120.0 . . ?
C20B C19B H19B 120.0 . . ?
C18B C19B C20B 120.0 . . ?
C18B C19B H19B 120.0 . . ?
C19B C18B H18B 120.0 . . ?
C19B C18B C17B 120.0 . . ?
C17B C18B H18B 120.0 . . ?
C18B C17B H17B 120.0 . . ?
C18B C17B C16 120.0 . . ?
C16 C17B H17B 120.0 . . ?
C17A C16 C15 121.8(8) . . ?
C17A C16 C21A 115.4(9) . . ?
C21A C16 C15 122.5(8) . . ?
C21B C16 C15 115.5(11) . . ?
C17B C16 C15 124.4(11) . . ?
C17B C16 C21B 120.0 . . ?
O7 C29 Eu1 64.0(3) . 2_666 ?
O7 C29 C30 119.2(5) . . ?
O8 C29 Eu1 57.5(3) . 2_666 ?
O8 C29 O7 121.2(6) . . ?
O8 C29 C30 119.5(5) . . ?
C30 C29 Eu1 172.0(4) . 2_666 ?
C32B C31B H31B 117.5 . . ?
C32B C31B C30 125(2) . . ?
C30 C31B H31B 117.5 . . ?
C31B C32B H32B 121.9 . . ?
C31B C32B C33B 116(2) . . ?
C33B C32B H32B 121.9 . . ?
C32B C33B H33B 120.5 . . ?
C34B C33B C32B 119(3) . . ?
C34B C33B H33B 120.5 . . ?
C33B C34B H34B 118.2 . . ?
C33B C34B C35B 124(3) . . ?
C35B C34B H34B 118.2 . . ?
F35A C35A C34A 113.3(7) . . ?
F35A C35A C30 126.6(7) . . ?
C34A C35A C30 120.0 . . ?
F34A C34A C35A 125.5(9) . . ?
F34A C34A C33A 114.3(9) . . ?
C33A C34A C35A 120.0 . . ?
F33A C33A C34A 123.1(10) . . ?
F33A C33A C32A 116.8(10) . . ?
C32A C33A C34A 120.0 . . ?
F32A C32A C33A 121.8(9) . . ?
F32A C32A C31A 118.2(9) . . ?
C33A C32A C31A 120.0 . . ?
F31A C31A C32A 118.5(7) . . ?
F31A C31A C30 121.4(7) . . ?
C32A C31A C30 120.0 . . ?
C31B C30 C29 119.5(15) . . ?
C35A C30 C29 117.9(5) . . ?
C31A C30 C29 122.1(5) . . ?
C31A C30 C35A 120.0 . . ?
C35B C30 C29 127.4(17) . . ?
C35B C30 C31B 113(2) . . ?
C34B C35B H35B 118.5 . . ?
C30 C35B C34B 123(3) . . ?
C30 C35B H35B 118.5 . . ?
O9 C36 C37 115.1(5) . . ?
O10 C36 O9 127.6(5) . . ?
O10 C36 C37 117.3(5) . . ?
C38 C37 C36 121.8(6) . . ?
C42 C37 C36 124.1(6) . . ?
C42 C37 C38 114.0(6) . . ?
F38 C38 C37 119.6(6) . . ?
C39 C38 F38 117.0(6) . . ?
C39 C38 C37 123.4(7) . . ?
F39 C39 C38 120.2(8) . . ?
F39 C39 C40 120.7(7) . . ?
C40 C39 C38 118.9(7) . . ?
F40 C40 C39 118.7(7) . . ?
C41 C40 F40 120.7(8) . . ?
C41 C40 C39 120.5(7) . . ?
F41 C41 C42 119.2(7) . . ?
C40 C41 F41 121.1(7) . . ?
C40 C41 C42 119.6(7) . . ?
F42 C42 C37 118.3(6) . . ?
C41 C42 F42 118.1(7) . . ?
C41 C42 C37 123.5(7) . . ?
N1 C43 H43 117.9 . . ?
N1 C43 C44 124.2(6) . . ?
C44 C43 H43 117.9 . . ?
C43 C44 H44 122.0 . . ?
C45 C44 C43 116.0(6) . . ?
C45 C44 H44 122.0 . . ?
C44 C45 H45 118.9 . . ?
C44 C45 C46 122.2(6) . . ?
C46 C45 H45 118.9 . . ?
C45 C46 C47 125.0(6) . . ?
C45 C46 C54 117.2(6) . . ?
C54 C46 C47 117.9(6) . . ?
C46 C47 H47 119.0 . . ?
C48 C47 C46 122.0(7) . . ?
C48 C47 H47 119.0 . . ?
C47 C48 H48 119.8 . . ?
C47 C48 C49 120.5(6) . . ?
C49 C48 H48 119.8 . . ?
C50 C49 C48 122.1(7) . . ?
C53 C49 C48 119.0(6) . . ?
C53 C49 C50 118.9(7) . . ?
C49 C50 H50 120.8 . . ?
C51 C50 C49 118.4(7) . . ?
C51 C50 H50 120.8 . . ?
C50 C51 H51 120.0 . . ?
C50 C51 C52 120.0(7) . . ?
C52 C51 H51 120.0 . . ?
N2 C52 C51 122.7(7) . . ?
N2 C52 H52 118.7 . . ?
C51 C52 H52 118.7 . . ?
N2 C53 C49 122.1(6) . . ?
N2 C53 C54 117.3(5) . . ?
C49 C53 C54 120.5(6) . . ?
N1 C54 C46 121.8(6) . . ?
N1 C54 C53 118.2(5) . . ?
C46 C54 C53 120.0(6) . . ?

loop_
_geom_bond_atom_site_label_1
_geom_bond_atom_site_label_2
_geom_bond_distance
_geom_bond_site_symmetry_2
_geom_bond_publ_flag
Eu1 Eu1 3.9630(7) 2_666 ?
Eu1 O2 2.298(4) . ?
Eu1 O4 2.421(4) . ?
Eu1 O6 2.320(4) . ?
Eu1 O7 2.406(4) . ?
Eu1 O7 2.589(4) 2_666 ?
Eu1 O8 2.449(4) 2_666 ?
Eu1 O9 2.383(4) . ?
Eu1 O10 2.389(4) 2_666 ?
Eu1 C29 2.881(6) 2_666 ?
Zn1 O1 2.029(4) . ?
Zn1 O3 2.306(4) . ?
Zn1 O4 2.212(4) . ?
Zn1 O5 2.055(4) . ?
Zn1 N1 2.098(5) . ?
Zn1 N2 2.179(5) . ?
F17A C17A 1.328(14) . ?
F18A C18A 1.294(13) . ?
F19A C19A 1.317(12) . ?
F20A C20A 1.366(14) . ?
F21A C21A 1.420(14) . ?
F31A C31A 1.310(9) . ?
F32A C32A 1.347(9) . ?
F33A C33A 1.384(9) . ?
F34A C34A 1.329(9) . ?
F35A C35A 1.274(9) . ?
F38 C38 1.365(8) . ?
F39 C39 1.342(8) . ?
F40 C40 1.340(8) . ?
F41 C41 1.356(8) . ?
F42 C42 1.367(7) . ?
O1 C1 1.247(7) . ?
O2 C1 1.260(7) . ?
O3 C8 1.242(7) . ?
O4 C8 1.296(7) . ?
O5 C15 1.262(7) . ?
O6 C15 1.239(7) . ?
O7 Eu1 2.589(4) 2_666 ?
O7 C29 1.278(7) . ?
O8 Eu1 2.449(4) 2_666 ?
O8 C29 1.238(7) . ?
O9 C36 1.254(7) . ?
O10 Eu1 2.389(4) 2_666 ?
O10 C36 1.248(6) . ?
N1 C43 1.324(7) . ?
N1 C54 1.356(7) . ?
N2 C52 1.320(7) . ?
N2 C53 1.367(7) . ?
C1 C2 1.507(8) . ?
C2 C3 1.376(8) . ?
C2 C7 1.398(9) . ?
C3 H3 0.9500 . ?
C3 C4 1.401(9) . ?
C4 H4 0.9500 . ?
C4 C5 1.379(11) . ?
C5 H5 0.9500 . ?
C5 C6 1.391(10) . ?
C6 H6 0.9500 . ?
C6 C7 1.379(9) . ?
C7 H7 0.9500 . ?
C8 C9 1.474(8) . ?
C9 C10 1.405(9) . ?
C9 C14 1.393(9) . ?
C10 H10 0.9500 . ?
C10 C11 1.410(10) . ?
C11 H11 0.9500 . ?
C11 C12 1.399(12) . ?
C12 H12 0.9500 . ?
C12 C13 1.335(11) . ?
C13 H13 0.9500 . ?
C13 C14 1.395(10) . ?
C14 H14 0.9500 . ?
C15 C16 1.496(8) . ?
C17A C18A 1.386(14) . ?
C17A C16 1.370(13) . ?
C18A C19A 1.353(15) . ?
C19A C20A 1.353(16) . ?
C20A C21A 1.342(14) . ?
C21A C16 1.401(12) . ?
C21B H21B 0.9500 . ?
C21B C20B 1.3900 . ?
C21B C16 1.3900 . ?
C20B H20B 0.9500 . ?
C20B C19B 1.3900 . ?
C19B H19B 0.9500 . ?
C19B C18B 1.3900 . ?
C18B H18B 0.9500 . ?
C18B C17B 1.3900 . ?
C17B H17B 0.9500 . ?
C17B C16 1.3900 . ?
C29 Eu1 2.881(6) 2_666 ?
C29 C30 1.516(8) . ?
C31B H31B 0.9500 . ?
C31B C32B 1.38(3) . ?
C31B C30 1.41(3) . ?
C32B H32B 0.9500 . ?
C32B C33B 1.42(4) . ?
C33B H33B 0.9500 . ?
C33B C34B 1.28(4) . ?
C34B H34B 0.9500 . ?
C34B C35B 1.37(4) . ?
C35A C34A 1.3900 . ?
C35A C30 1.3900 . ?
C34A C33A 1.3900 . ?
C33A C32A 1.3900 . ?
C32A C31A 1.3900 . ?
C31A C30 1.3900 . ?
C30 C35B 1.35(3) . ?
C35B H35B 0.9500 . ?
C36 C37 1.517(8) . ?
C37 C38 1.390(9) . ?
C37 C42 1.380(9) . ?
C38 C39 1.364(10) . ?
C39 C40 1.362(11) . ?
C40 C41 1.338(10) . ?
C41 C42 1.365(9) . ?
C43 H43 0.9500 . ?
C43 C44 1.434(8) . ?
C44 H44 0.9500 . ?
C44 C45 1.366(9) . ?
C45 H45 0.9500 . ?
C45 C46 1.398(9) . ?
C46 C47 1.435(9) . ?
C46 C54 1.425(8) . ?
C47 H47 0.9500 . ?
C47 C48 1.353(10) . ?
C48 H48 0.9500 . ?
C48 C49 1.454(9) . ?
C49 C50 1.396(9) . ?
C49 C53 1.386(9) . ?
C50 H50 0.9500 . ?
C50 C51 1.359(10) . ?
C51 H51 0.9500 . ?
C51 C52 1.394(9) . ?
C52 H52 0.9500 . ?
C53 C54 1.432(8) . ?

loop_
_geom_torsion_atom_site_label_1
_geom_torsion_atom_site_label_2
_geom_torsion_atom_site_label_3
_geom_torsion_atom_site_label_4
_geom_torsion
_geom_torsion_site_symmetry_1
_geom_torsion_site_symmetry_2
_geom_torsion_site_symmetry_3
_geom_torsion_site_symmetry_4
_geom_torsion_publ_flag
Eu1 O2 C1 O1 -0.6(16) . . . . ?
Eu1 O2 C1 C2 179.3(7) . . . . ?
Eu1 O4 C8 O3 -123.1(6) . . . . ?
Eu1 O4 C8 C9 60.3(8) . . . . ?
Eu1 O6 C15 O5 -12.0(14) . . . . ?
Eu1 O6 C15 C16 167.6(7) . . . . ?
Eu1 O7 C29 Eu1 130.3(9) . . . 2_666 ?
Eu1 O7 C29 O8 124.9(8) . . . . ?
Eu1 O7 C29 O8 -5.4(6) 2_666 . . . ?
Eu1 O7 C29 C30 -57.9(12) . . . . ?
Eu1 O7 C29 C30 171.7(5) 2_666 . . . ?
Eu1 O8 C29 O7 5.8(6) 2_666 . . . ?
Eu1 O8 C29 C30 -171.4(5) 2_666 . . . ?
Eu1 O9 C36 O10 19.8(11) . . . . ?
Eu1 O9 C36 C37 -156.7(4) . . . . ?
Eu1 O10 C36 O9 -12.9(10) 2_666 . . . ?
Eu1 O10 C36 C37 163.5(4) 2_666 . . . ?
Zn1 O1 C1 O2 1.9(10) . . . . ?
Zn1 O1 C1 C2 -178.0(4) . . . . ?
Zn1 O3 C8 O4 -8.7(6) . . . . ?
Zn1 O3 C8 C9 167.8(5) . . . . ?
Zn1 O4 C8 O3 9.1(6) . . . . ?
Zn1 O4 C8 C9 -167.5(5) . . . . ?
Zn1 O5 C15 O6 17.9(9) . . . . ?
Zn1 O5 C15 C16 -161.6(4) . . . . ?
Zn1 N1 C43 C44 177.5(5) . . . . ?
Zn1 N1 C54 C46 -177.7(5) . . . . ?
Zn1 N1 C54 C53 3.8(7) . . . . ?
Zn1 N2 C52 C51 178.1(4) . . . . ?
Zn1 N2 C53 C49 -179.4(5) . . . . ?
Zn1 N2 C53 C54 -0.3(7) . . . . ?
F17A C17A C18A F18A -1.3(17) . . . . ?
F17A C17A C18A C19A -179.4(13) . . . . ?
F17A C17A C16 C15 5.4(15) . . . . ?
F17A C17A C16 C21A -179.4(15) . . . . ?
F18A C18A C19A F19A 2(2) . . . . ?
F18A C18A C19A C20A -179.5(14) . . . . ?
F19A C19A C20A F20A -2(2) . . . . ?
F19A C19A C20A C21A 178.3(17) . . . . ?
F20A C20A C21A F21A -4.1(19) . . . . ?
F20A C20A C21A C16 -178(2) . . . . ?
F21A C21A C16 C15 0(2) . . . . ?
F21A C21A C16 C17A -175.1(14) . . . . ?
F31A C31A C30 C29 -4(3) . . . . ?
F31A C31A C30 C35A 178(2) . . . . ?
F32A C32A C31A F31A 3.0(13) . . . . ?
F32A C32A C31A C30 -179(3) . . . . ?
F33A C33A C32A F32A 2.0(19) . . . . ?
F33A C33A C32A C31A -177(2) . . . . ?
F34A C34A C33A F33A 2(2) . . . . ?
F34A C34A C33A C32A -175.3(18) . . . . ?
F35A C35A C34A F34A -2.9(16) . . . . ?
F35A C35A C34A C33A -178(2) . . . . ?
F35A C35A C30 C29 -1(2) . . . . ?
F35A C35A C30 C31A 177(2) . . . . ?
F38 C38 C39 F39 -1.8(10) . . . . ?
F38 C38 C39 C40 173.4(7) . . . . ?
F39 C39 C40 F40 -3.1(12) . . . . ?
F39 C39 C40 C41 177.5(7) . . . . ?
F40 C40 C41 F41 -1.7(13) . . . . ?
F40 C40 C41 C42 179.3(7) . . . . ?
F41 C41 C42 F42 -0.6(11) . . . . ?
F41 C41 C42 C37 -177.5(7) . . . . ?
O1 C1 C2 C3 3.7(9) . . . . ?
O1 C1 C2 C7 -177.0(6) . . . . ?
O2 C1 C2 C3 -176.2(6) . . . . ?
O2 C1 C2 C7 3.1(9) . . . . ?
O3 C8 C9 C10 16.9(9) . . . . ?
O3 C8 C9 C14 -158.9(6) . . . . ?
O4 C8 C9 C10 -166.5(6) . . . . ?
O4 C8 C9 C14 17.6(9) . . . . ?
O5 C15 C16 C17A -45.6(10) . . . . ?
O5 C15 C16 C21A 139.6(12) . . . . ?
O5 C15 C16 C21B 147(2) . . . . ?
O5 C15 C16 C17B -28.7(16) . . . . ?
O6 C15 C16 C17A 134.8(9) . . . . ?
O6 C15 C16 C21A -40.0(13) . . . . ?
O6 C15 C16 C21B -32(2) . . . . ?
O6 C15 C16 C17B 151.7(15) . . . . ?
O7 C29 C30 C31B -17(3) . . . . ?
O7 C29 C30 C35A 156.5(10) . . . . ?
O7 C29 C30 C31A -21.9(14) . . . . ?
O7 C29 C30 C35B 167(3) . . . . ?
O8 C29 C30 C31B 160(3) . . . . ?
O8 C29 C30 C35A -26.3(11) . . . . ?
O8 C29 C30 C31A 155.3(13) . . . . ?
O8 C29 C30 C35B -16(3) . . . . ?
O9 C36 C37 C38 41.8(9) . . . . ?
O9 C36 C37 C42 -141.2(7) . . . . ?
O10 C36 C37 C38 -135.1(6) . . . . ?
O10 C36 C37 C42 41.8(9) . . . . ?
N1 C43 C44 C45 -0.3(10) . . . . ?
N2 C53 C54 N1 -2.3(8) . . . . ?
N2 C53 C54 C46 179.2(6) . . . . ?
C1 C2 C3 C4 179.0(5) . . . . ?
C1 C2 C7 C6 -179.3(6) . . . . ?
C2 C3 C4 C5 0.0(10) . . . . ?
C3 C2 C7 C6 0.0(10) . . . . ?
C3 C4 C5 C6 0.5(11) . . . . ?
C4 C5 C6 C7 -0.7(11) . . . . ?
C5 C6 C7 C2 0.5(11) . . . . ?
C7 C2 C3 C4 -0.3(10) . . . . ?
C8 C9 C10 C11 -176.3(6) . . . . ?
C8 C9 C14 C13 179.0(6) . . . . ?
C9 C10 C11 C12 -0.9(11) . . . . ?
C10 C9 C14 C13 3.0(10) . . . . ?
C10 C11 C12 C13 -0.5(12) . . . . ?
C11 C12 C13 C14 3.3(12) . . . . ?
C12 C13 C14 C9 -4.6(11) . . . . ?
C14 C9 C10 C11 -0.4(10) . . . . ?
C17A C18A C19A F19A 179.8(16) . . . . ?
C17A C18A C19A C20A -1(2) . . . . ?
C18A C17A C16 C15 -176.3(9) . . . . ?
C18A C17A C16 C21A -1.2(14) . . . . ?
C18A C19A C20A F20A 179(2) . . . . ?
C18A C19A C20A C21A -1(2) . . . . ?
C19A C20A C21A F21A 176(2) . . . . ?
C19A C20A C21A C16 1.8(18) . . . . ?
C20A C21A C16 C15 174.2(11) . . . . ?
C20A C21A C16 C17A -0.9(15) . . . . ?
C21B C20B C19B C18B 0.0 . . . . ?
C20B C21B C16 C15 -176.1(11) . . . . ?
C20B C21B C16 C17B 0.0 . . . . ?
C20B C19B C18B C17B 0.0 . . . . ?
C19B C18B C17B C16 0.0 . . . . ?
C18B C17B C16 C15 175.8(12) . . . . ?
C18B C17B C16 C21B 0.0 . . . . ?
C16 C17A C18A F18A -179.6(10) . . . . ?
C16 C17A C18A C19A 2.3(17) . . . . ?
C16 C21B C20B C19B 0.0 . . . . ?
C29 C30 C35B C34B 176(3) . . . . ?
C31B C32B C33B C34B 2(5) . . . . ?
C31B C30 C35B C34B 0(4) . . . . ?
C32B C31B C30 C29 -172(2) . . . . ?
C32B C31B C30 C35B 4(3) . . . . ?
C32B C33B C34B C35B 3(6) . . . . ?
C33B C34B C35B C30 -4(6) . . . . ?
C35A C34A C33A F33A 177(2) . . . . ?
C35A C34A C33A C32A 0.0 . . . . ?
C34A C35A C30 C29 -178.5(8) . . . . ?
C34A C35A C30 C31A 0.0 . . . . ?
C34A C33A C32A F32A 179(3) . . . . ?
C34A C33A C32A C31A 0.0 . . . . ?
C33A C32A C31A F31A -178(2) . . . . ?
C33A C32A C31A C30 0.0 . . . . ?
C32A C31A C30 C29 178.4(9) . . . . ?
C32A C31A C30 C35A 0.0 . . . . ?
C30 C31B C32B C33B -5(4) . . . . ?
C30 C35A C34A F34A 175(2) . . . . ?
C30 C35A C34A C33A 0.0 . . . . ?
C36 C37 C38 F38 4.0(10) . . . . ?
C36 C37 C38 C39 -179.0(7) . . . . ?
C36 C37 C42 F42 3.3(10) . . . . ?
C36 C37 C42 C41 -179.8(7) . . . . ?
C37 C38 C39 F39 -178.9(6) . . . . ?
C37 C38 C39 C40 -3.7(12) . . . . ?
C38 C37 C42 F42 -179.5(6) . . . . ?
C38 C37 C42 C41 -2.6(10) . . . . ?
C38 C39 C40 F40 -178.2(7) . . . . ?
C38 C39 C40 C41 2.3(13) . . . . ?
C39 C40 C41 F41 177.8(8) . . . . ?
C39 C40 C41 C42 -1.3(13) . . . . ?
C40 C41 C42 F42 178.5(7) . . . . ?
C40 C41 C42 C37 1.5(12) . . . . ?
C42 C37 C38 F38 -173.3(6) . . . . ?
C42 C37 C38 C39 3.7(10) . . . . ?
C43 N1 C54 C46 1.0(9) . . . . ?
C43 N1 C54 C53 -177.4(5) . . . . ?
C43 C44 C45 C46 1.9(10) . . . . ?
C44 C45 C46 C47 177.2(7) . . . . ?
C44 C45 C46 C54 -1.9(10) . . . . ?
C45 C46 C47 C48 -177.0(7) . . . . ?
C45 C46 C54 N1 0.4(9) . . . . ?
C45 C46 C54 C53 178.9(6) . . . . ?
C46 C47 C48 C49 -1.9(11) . . . . ?
C47 C46 C54 N1 -178.8(6) . . . . ?
C47 C46 C54 C53 -0.4(9) . . . . ?
C47 C48 C49 C50 -179.8(6) . . . . ?
C47 C48 C49 C53 -0.3(10) . . . . ?
C48 C49 C50 C51 179.2(7) . . . . ?
C48 C49 C53 N2 -178.9(6) . . . . ?
C48 C49 C53 C54 2.1(9) . . . . ?
C49 C50 C51 C52 -0.7(10) . . . . ?
C49 C53 C54 N1 176.8(5) . . . . ?
C49 C53 C54 C46 -1.8(9) . . . . ?
C50 C49 C53 N2 0.7(9) . . . . ?
C50 C49 C53 C54 -178.4(6) . . . . ?
C50 C51 C52 N2 1.6(10) . . . . ?
C52 N2 C53 C49 0.1(9) . . . . ?
C52 N2 C53 C54 179.1(5) . . . . ?
C53 N2 C52 C51 -1.2(9) . . . . ?
C53 C49 C50 C51 -0.3(10) . . . . ?
C54 N1 C43 C44 -1.1(9) . . . . ?
C54 C46 C47 C48 2.2(10) . . . . ?

loop_
_smtbx_masks_void_nr
_smtbx_masks_void_average_x
_smtbx_masks_void_average_y
_smtbx_masks_void_average_z
_smtbx_masks_void_volume
_smtbx_masks_void_count_electrons
_smtbx_masks_void_content
1 -0.675 0.175 -0.675 488.2 59.1 ?
